data_1000239
loop_
_publ_author_name
'Fourquet, J L'
'LeSamedi, E'
'Calage, Y'

_publ_section_title
;
Le trirutile ordonne Li Fe~2~ F~6~: Croissance cristalline et etude
structurale
;
_journal_coden_ASTM JSSCBI
_journal_name_full 'Journal of Solid State Chemistry'
_journal_page_first 84
_journal_page_last 89
_journal_paper_doi 10.1016/0022-4596(88)90093-X
_journal_volume 77
_journal_year 1988
_chemical_formula_structural 'Li Fe2 F6'
_chemical_formula_sum 'F6 Fe2 Li'
_chemical_name_systematic 'Lithium iron(II) iron(III) fluoride'
_space_group_IT_number 102
_symmetry_cell_setting tetragonal
_symmetry_Int_Tables_number 102
_symmetry_space_group_name_Hall 'P 4n -2n'
_symmetry_space_group_name_H-M 'P 42 n m'
_cell_angle_alpha 90
_cell_angle_beta 90
_cell_angle_gamma 90
_cell_formula_units_Z 2
_cell_length_a 4.679(1)
_cell_length_b 4.679(1)
_cell_length_c 9.324(2)
_cell_volume 204.1
_refine_ls_R_factor_all 0.0208
_cod_database_code 1000239

loop_
_symmetry_equiv_pos_as_xyz
x,y,z
-x,-y,z
1/2+x,1/2-y,1/2+z
1/2-x,1/2+y,1/2+z
y,x,z
-y,-x,z
1/2+y,1/2-x,1/2+z
1/2-y,1/2+x,1/2+z

loop_
_atom_site_aniso_label
_atom_site_aniso_U_11
_atom_site_aniso_U_12
_atom_site_aniso_U_13
_atom_site_aniso_U_22
_atom_site_aniso_U_23
_atom_site_aniso_U_33
Li1 0.0165(4) 0.0153(2) 0. 0.0165(4) 0. 0.0107(2)
Fe1 0.0079(3) -0.0022(1) 0. 0.0079(3) 0. 0.0077(5)
Fe2 0.0077(3) -0.0002(1) 0. 0.0077(3) 0. 0.0070(4)
F1 0.0122(2) -0.0045(3) 0.0002(3) 0.0122(2) 0.0002(3) 0.0081(11)
F2 0.0128(3) -0.0055(4) -0.0017(5) 0.0128(3) -0.0017(5) 0.0121(4)
F3 0.0148(4) -0.0052(5) -0.0018(3) 0.0148(4) -0.0018(3) 0.0124(12)

loop_
_atom_site_label
_atom_site_type_symbol
_atom_site_symmetry_multiplicity
_atom_site_Wyckoff_symbol
_atom_site_fract_x
_atom_site_fract_y
_atom_site_fract_z
_atom_site_occupancy
_atom_site_attached_hydrogens
_atom_site_calc_flag
Li1 Li1+ 2 a 0. 0. 0.6664(35) 1. 0 d
Fe1 Fe2+ 2 a 0. 0. 0.3339(1) 1. 0 d
Fe2 Fe3+ 2 a 0. 0. 0. 1. 0 d
F1 F1- 4 c 0.6938(2) 0.6938(2) 0.6568(4) 1. 0 d
F2 F1- 4 c 0.2914(2) 0.2914(2) 0.0026(6) 1. 0 d
F3 F1- 4 c 0.3053(3) 0.3053(3) 0.3440(5) 1. 0 d

loop_
_atom_type_symbol
_atom_type_oxidation_number
Li1+ 1.000
Fe2+ 2.000
Fe3+ 3.000
F1- -1.000
